data_5000232
loop_
_publ_author_name
'Louisnathan, S J'

_publ_section_title
;
Refinemente of the crystal structure of Hardystonite, Ca2 Zn Si2 O7
;
_journal_name_full
;
Zeitschrift fuer Kristallographie, Kristallgeometrie, Kristallphysik,
Kristallchemie (-144,1977)
;
_journal_page_first 427
_journal_page_last 437
_journal_volume 130
_journal_year 1969
_chemical_formula_sum 'Ca2 O7 Si2 Zn'
_chemical_name_mineral Hardystonite
_chemical_name_systematic 'Dicalcium zinc disilicate'
_space_group_IT_number 113
_symmetry_cell_setting tetragonal
_symmetry_Int_Tables_number 113
_symmetry_space_group_name_Hall 'P -4 2ab'
_symmetry_space_group_name_H-M 'P -4 21 m'
_cell_angle_alpha 90
_cell_angle_beta 90
_cell_angle_gamma 90
_cell_formula_units_Z 2
_cell_length_a 7.8279(10)
_cell_length_b 7.8279(10)
_cell_length_c 5.0138(6)
_cell_volume 307.2
_exptl_crystal_density_meas 3.4
_refine_ls_R_factor_all 0.053
_cod_database_code 5000232

loop_
_symmetry_equiv_pos_as_xyz
x,y,z
1/2-x,1/2+y,-z
-x,-y,z
1/2+x,1/2-y,-z
-y,x,-z
1/2+y,1/2+x,z
y,-x,-z
1/2-y,1/2-x,z

loop_
_atom_site_label
_atom_site_type_symbol
_atom_site_symmetry_multiplicity
_atom_site_Wyckoff_symbol
_atom_site_fract_x
_atom_site_fract_y
_atom_site_fract_z
_atom_site_occupancy
_atom_site_attached_hydrogens
_atom_site_calc_flag
Ca1 Ca2+ 4 e 0.3322(1) 0.1678(1) 0.5061(3) 1. 0 d
Zn1 Zn2+ 2 a 0. 0. 0. 1. 0 d
Si1 Si4+ 4 e 0.1393(2) 0.3607(2) 0.9304(3) 1. 0 d
O1 O2- 2 c 0.5 0. 0.1771(15) 1. 0 d
O2 O2- 4 e 0.1400(5) 0.3600(5) 0.2551(11) 1. 0 d
O3 O2- 8 f 0.0818(7) 0.1885(5) 0.7847(9) 1. 0 d

loop_
_atom_type_symbol
_atom_type_oxidation_number
Ca2+ 2.000
Zn2+ 2.000
Si4+ 4.000
O2- -2.000
